data_7225606
loop_
_publ_author_name
'Mocilac, P.'
'Osman, I. A.'
'Gallagher, J. F.'

_publ_section_title
;
 Short C--H&#x22EF;F interactions involving the 2,5-difluorobenzene group:
 understanding the role of fluorine in aggregation and complex C--F/C--H
 disorder in a 2 \\times 6 isomer grid
;
_journal_issue 30
_journal_name_full CrystEngComm
_journal_page_first 5764
_journal_paper_doi 10.1039/C6CE00795C
_journal_volume 18
_journal_year 2016
_chemical_absolute_configuration unk
_chemical_formula_moiety 'C13 H9 F2 N O'
_chemical_formula_sum 'C13 H9 F2 N O'
_chemical_formula_weight 233.21
_chemical_melting_point 412
_chemical_name_systematic '(35_F2 or 10-021)'
_space_group_crystal_system monoclinic
_space_group_IT_number 7
_space_group_name_Hall 'P -2yac'
_space_group_name_H-M_alt 'P 1 n 1'
_symmetry_space_group_name_Hall 'P -2yac'
_symmetry_space_group_name_H-M 'P 1 n 1'
_atom_sites_solution_hydrogens geom
_audit_creation_method SHELXL-2014/7
_audit_update_record
;
2016-02-14 deposited with the CCDC.
2016-06-21 downloaded from the CCDC.
;
_cell_angle_alpha 90
_cell_angle_beta 96.284(3)
_cell_angle_gamma 90
_cell_formula_units_Z 4
_cell_length_a 5.10950(10)
_cell_length_b 9.4583(4)
_cell_length_c 22.2306(8)
_cell_measurement_reflns_used 1760
_cell_measurement_temperature 294(2)
_cell_measurement_theta_max 26.8
_cell_measurement_theta_min 3.49
_cell_volume 1067.89(6)
_computing_cell_refinement
;
CrysAlisPro, Agilent Technologies,
Version 1.171.34.49 (release 20-01-2011 CrysAlis171 .NET)
(compiled Jan 20 2011,15:58:25)
;
_computing_data_collection
;
CrysAlisPro, Agilent Technologies,
Version 1.171.34.49 (release 20-01-2011 CrysAlis171 .NET)
(compiled Jan 20 2011,15:58:25)
;
_computing_data_reduction
;
CrysAlisPro, Agilent Technologies,
Version 1.171.34.49 (release 20-01-2011 CrysAlis171 .NET)
(compiled Jan 20 2011,15:58:25)
;
_computing_molecular_graphics 'PLATON (Spek, 2009)'
_computing_publication_material SHELXL-14/7
_computing_structure_refinement 'SHELXL97 and SHELXL-14/7 (Sheldrick, 2008) & SORTX (McArdle, 1995)'
_computing_structure_solution 'SHELXS-14/7 (Sheldrick, 2014)'
_diffrn_ambient_temperature 294(1)
_diffrn_detector_area_resol_mean 16.056
_diffrn_measured_fraction_theta_full 0.994
_diffrn_measured_fraction_theta_max 0.978
_diffrn_measurement_device 'Xcalibur, Sapphire3, Gemini Ultra'
_diffrn_measurement_method '\w scans'
_diffrn_radiation_monochromator graphite
_diffrn_radiation_source 'Enhance (Mo) X-ray Source'
_diffrn_radiation_type MoK\a
_diffrn_radiation_wavelength 0.71073
_diffrn_reflns_av_R_equivalents 0.0320
_diffrn_reflns_av_unetI/netI 0.0429
_diffrn_reflns_Laue_measured_fraction_full 0.994
_diffrn_reflns_Laue_measured_fraction_max 0.978
_diffrn_reflns_limit_h_max 4
_diffrn_reflns_limit_h_min -6
_diffrn_reflns_limit_k_max 12
_diffrn_reflns_limit_k_min -10
_diffrn_reflns_limit_l_max 28
_diffrn_reflns_limit_l_min -28
_diffrn_reflns_number 6521
_diffrn_reflns_point_group_measured_fraction_full 0.751
_diffrn_reflns_point_group_measured_fraction_max 0.730
_diffrn_reflns_theta_full 26.000
_diffrn_reflns_theta_max 26.939
_diffrn_reflns_theta_min 3.506
_exptl_absorpt_coefficient_mu 0.116
_exptl_absorpt_correction_T_max 0.995
_exptl_absorpt_correction_T_min 0.963
_exptl_absorpt_correction_type analytical
_exptl_absorpt_process_details '(ABSFAC, Clark and Reid, 1998)'
_exptl_crystal_colour Colourless
_exptl_crystal_density_diffrn 1.451
_exptl_crystal_description Block
_exptl_crystal_F_000 480
_exptl_crystal_recrystallization_method 'Re-crystallisation from solvent: n-hexane'
_exptl_crystal_size_max 0.610
_exptl_crystal_size_mid 0.060
_exptl_crystal_size_min 0.050
_refine_diff_density_max 0.106
_refine_diff_density_min -0.129
_refine_diff_density_rms 0.025
_refine_ls_abs_structure_details
;
Flack x from 491 quotients (Parsons et al., 2013)
;
_refine_ls_abs_structure_Flack 2.2(10)
_refine_ls_extinction_method none
_refine_ls_goodness_of_fit_ref 0.857
_refine_ls_hydrogen_treatment constr
_refine_ls_matrix_type full
_refine_ls_number_parameters 411
_refine_ls_number_reflns 3400
_refine_ls_number_restraints 70
_refine_ls_restrained_S_all 0.869
_refine_ls_R_factor_all 0.0771
_refine_ls_R_factor_gt 0.0359
_refine_ls_shift/su_max 0.000
_refine_ls_shift/su_mean 0.000
_refine_ls_structure_factor_coef Fsqd
_refine_ls_weighting_details 'w=1/[\s^2^(Fo^2^)+(0.0438P)^2^] where P=(Fo^2^+2Fc^2^)/3'
_refine_ls_weighting_scheme calc
_refine_ls_wR_factor_gt 0.0813
_refine_ls_wR_factor_ref 0.0925
_reflns_Friedel_coverage 0.490
_reflns_Friedel_fraction_full 0.507
_reflns_Friedel_fraction_max 0.481
_reflns_number_gt 1894
_reflns_number_total 3400
_reflns_threshold_expression I>2\s(I)
_cod_data_source_file c6ce00795c2.cif
_cod_data_source_block 35_F2_294K
_cod_depositor_comments
;
The following automatic conversions were performed:

'_exptl_absorpt_correction_type' value 'Analytical' changed to
'analytical' according to
/usr/data/users/saulius/crontab/automatic-downloads/rss-feeds/RSC/lib/dictionaries/cif_core.dic
dictionary named 'cif_core.dic' version 2.4.2 from 2011-04-26.

Automatic conversion script
Id: cif_fix_values 4268 2015-11-12 08:31:59Z antanas 

 Adding full bibliography for 7225595--7225606.cif.
;
_cod_database_code 7225606
_shelx_shelxl_version_number 2014/7
_shelx_space_group_comment
;
The symmetry employed for this shelxl refinement is uniquely defined
by the following loop, which should always be used as a source of
symmetry information in preference to the above space-group names.
They are only intended as comments.
;
_shelx_estimated_absorpt_t_min 0.932
_shelx_estimated_absorpt_t_max 0.994

loop_
_space_group_symop_operation_xyz
'x, y, z'
'x+1/2, -y, z+1/2'

loop_
_atom_site_label
_atom_site_type_symbol
_atom_site_fract_x
_atom_site_fract_y
_atom_site_fract_z
_atom_site_U_iso_or_equiv
_atom_site_adp_type
_atom_site_occupancy
_atom_site_site_symmetry_order
_atom_site_calc_flag
_atom_site_refinement_flags_posn
_atom_site_refinement_flags_adp
_atom_site_refinement_flags_occupancy
_atom_site_disorder_assembly
_atom_site_disorder_group
F13A F 1.2728(11) 0.5088(6) 0.4006(3) 0.0797(13) Uani 0.78 1 d . . P A 1
F15A F 0.5781(8) 0.8133(5) 0.42865(18) 0.0668(11) Uani 0.78 1 d . . P A 1
O1A O 1.2248(8) 0.8456(6) 0.2274(2) 0.0554(13) Uani 0.78 1 d . . P A 1
N1A N 0.7953(12) 0.8978(8) 0.2116(3) 0.0517(18) Uani 0.78 1 d . . P A 1
H1A H 0.6486 0.8894 0.2269 0.062 Uiso 0.78 1 calc R U P A 1
C1A C 1.0034(19) 0.8457(13) 0.2438(4) 0.049(2) Uani 0.78 1 d . . P A 1
C11A C 0.9575(19) 0.7709(12) 0.3024(4) 0.051(2) Uani 0.78 1 d . . P A 1
C12A C 1.122(2) 0.6628(11) 0.3240(4) 0.052(3) Uani 0.78 1 d . . P A 1
H12A H 1.2448 0.6249 0.3006 0.062 Uiso 0.78 1 calc R U P A 1
C13A C 1.0984(17) 0.6113(10) 0.3824(3) 0.047(2) Uani 0.78 1 d . . P A 1
C14A C 0.9151(19) 0.6612(10) 0.4172(4) 0.058(3) Uani 0.78 1 d . . P A 1
H14A H 0.8986 0.6240 0.4554 0.070 Uiso 0.78 1 calc R U P A 1
C15A C 0.7576(15) 0.7678(10) 0.3936(4) 0.054(2) Uani 0.78 1 d . . P A 1
C16A C 0.7735(16) 0.8286(10) 0.3371(4) 0.050(2) Uani 0.78 1 d . . P A 1
H16A H 0.6666 0.9040 0.3233 0.060 Uiso 0.78 1 calc R U P A 1
C21A C 0.7828(17) 0.9652(10) 0.1557(4) 0.049(2) Uani 0.78 1 d . . P A 1
C22A C 0.5895(19) 1.0684(12) 0.1429(5) 0.061(3) Uani 0.78 1 d . . P A 1
H22A H 0.4730 1.0881 0.1711 0.073 Uiso 0.78 1 calc R U P A 1
C23A C 0.570(3) 1.1358(14) 0.0931(6) 0.083(3) Uani 0.78 1 d . . P A 1
H23A H 0.4486 1.2089 0.0875 0.099 Uiso 0.78 1 calc R U P A 1
C24A C 0.726(3) 1.1048(15) 0.0453(5) 0.075(3) Uani 0.78 1 d . . P A 1
H24A H 0.7038 1.1513 0.0083 0.090 Uiso 0.78 1 calc R U P A 1
C25A C 0.913(2) 1.0012(16) 0.0582(4) 0.071(3) Uani 0.78 1 d . . P A 1
H25A H 1.0185 0.9758 0.0285 0.085 Uiso 0.78 1 calc R U P A 1
C26A C 0.9475(18) 0.9359(11) 0.1113(3) 0.058(3) Uani 0.78 1 d . . P A 1
H26A H 1.0826 0.8703 0.1189 0.070 Uiso 0.78 1 calc R U P A 1
F13C F 1.073(6) 0.953(4) 0.0218(13) 0.175(13) Uani 0.22 1 d . U P B 2
F15C F 0.408(4) 1.246(2) 0.0602(9) 0.092(5) Uani 0.22 1 d . U P B 2
O1C O 0.466(5) 0.894(4) 0.2318(15) 0.153(13) Uani 0.22 1 d D U P B 2
N1C N 0.909(6) 0.844(4) 0.2485(13) 0.102(14) Uani 0.22 1 d D U P B 2
H1C H 1.0485 0.8363 0.2305 0.123 Uiso 0.22 1 calc R U P B 2
C1C C 0.709(5) 0.911(3) 0.2171(11) 0.038(2) Uiso 0.22 1 d D U P B 2
C11C C 0.743(5) 0.993(3) 0.1601(8) 0.038(2) Uiso 0.22 1 d DG U P B 2
C12C C 0.549(5) 1.090(3) 0.1396(11) 0.038(2) Uiso 0.22 1 d DG U P B 2
H12C H 0.4170 1.1133 0.1635 0.046 Uiso 0.22 1 calc R U P B 2
C13C C 0.553(6) 1.153(3) 0.0832(11) 0.038(2) Uiso 0.22 1 d G U P B 2
C14C C 0.751(6) 1.119(3) 0.0474(9) 0.038(2) Uiso 0.22 1 d G U P B 2
H14C H 0.7533 1.1612 0.0096 0.046 Uiso 0.22 1 calc R U P B 2
C15C C 0.944(5) 1.022(3) 0.0679(9) 0.038(2) Uiso 0.22 1 d G U P B 2
C16C C 0.940(4) 0.959(2) 0.1243(9) 0.038(2) Uiso 0.22 1 d DG U P B 2
H16C H 1.0694 0.8939 0.1381 0.046 Uiso 0.22 1 calc R U P B 2
C21C C 0.924(6) 0.786(3) 0.3059(11) 0.038(2) Uiso 0.22 1 d DG U P B 2
C22C C 1.131(5) 0.692(3) 0.3195(12) 0.038(2) Uiso 0.22 1 d G U P B 2
H22C H 1.2599 0.6825 0.2933 0.046 Uiso 0.22 1 calc R U P B 2
C23C C 1.145(4) 0.612(2) 0.3721(12) 0.038(2) Uiso 0.22 1 d G U P B 2
H23C H 1.2836 0.5488 0.3812 0.046 Uiso 0.22 1 calc R U P B 2
C24C C 0.952(5) 0.626(2) 0.4113(9) 0.038(2) Uiso 0.22 1 d G U P B 2
H24C H 0.9619 0.5723 0.4465 0.046 Uiso 0.22 1 calc R U P B 2
C25C C 0.746(4) 0.720(2) 0.3978(11) 0.038(2) Uiso 0.22 1 d G U P B 2
H25C H 0.6166 0.7295 0.4239 0.046 Uiso 0.22 1 calc R U P B 2
C26C C 0.731(4) 0.800(2) 0.3451(13) 0.038(2) Uiso 0.22 1 d G U P B 2
H26C H 0.5930 0.8633 0.3360 0.046 Uiso 0.22 1 calc R U P B 2
F13B F 0.4097(9) 0.7452(5) 0.06295(19) 0.0751(11) Uani 0.85 1 d . . P C 1
F15B F 1.1074(9) 0.4430(6) 0.0341(2) 0.0869(15) Uani 0.85 1 d . . P C 1
O1B O 0.4683(8) 0.4049(6) 0.2364(2) 0.0655(14) Uani 0.85 1 d . . P C 1
N1B N 0.9014(9) 0.3544(7) 0.2517(3) 0.0538(15) Uani 0.85 1 d . . P C 1
H1B H 1.0484 0.3629 0.2365 0.065 Uiso 0.85 1 calc R U P C 1
C1B C 0.6909(13) 0.4126(8) 0.2206(3) 0.0489(18) Uani 0.85 1 d . . P C 1
C11B C 0.7281(12) 0.4756(9) 0.1606(3) 0.0451(18) Uani 0.85 1 d . . P C 1
C12B C 0.5551(14) 0.5809(9) 0.1390(3) 0.0462(19) Uani 0.85 1 d . . P C 1
H12B H 0.4240 0.6125 0.1617 0.055 Uiso 0.85 1 calc R U P C 1
C13B C 0.5811(19) 0.6348(10) 0.0857(4) 0.063(2) Uani 0.85 1 d . . P C 1
C14B C 0.7616(16) 0.5924(9) 0.0467(3) 0.051(2) Uani 0.85 1 d . . P C 1
H14B H 0.7678 0.6308 0.0083 0.061 Uiso 0.85 1 calc R U P C 1
C15B C 0.9279(14) 0.4893(9) 0.0703(3) 0.0508(19) Uani 0.85 1 d . . P C 1
C16B C 0.9187(13) 0.4308(9) 0.1256(3) 0.052(2) Uani 0.85 1 d . . P C 1
H16B H 1.0391 0.3615 0.1397 0.062 Uiso 0.85 1 calc R U P C 1
C21B C 0.9085(15) 0.2782(10) 0.3086(3) 0.051(2) Uani 0.85 1 d . . P C 1
C22B C 1.1003(17) 0.1769(11) 0.3192(4) 0.064(3) Uani 0.85 1 d . . P C 1
H22B H 1.2096 0.1544 0.2898 0.077 Uiso 0.85 1 calc R U P C 1
C23B C 1.129(2) 0.1066(10) 0.3767(4) 0.066(3) Uani 0.85 1 d . . P C 1
H23B H 1.2597 0.0391 0.3854 0.079 Uiso 0.85 1 calc R U P C 1
C24B C 0.970(2) 0.1377(11) 0.4166(5) 0.076(3) Uani 0.85 1 d . . P C 1
H24B H 0.9883 0.0907 0.4536 0.091 Uiso 0.85 1 calc R U P C 1
C25B C 0.7764(17) 0.2374(13) 0.4061(4) 0.070(3) Uani 0.85 1 d . . P C 1
H25B H 0.6657 0.2560 0.4357 0.084 Uiso 0.85 1 calc R U P C 1
C26B C 0.7430(17) 0.3114(11) 0.3517(3) 0.062(2) Uani 0.85 1 d . . P C 1
H26B H 0.6139 0.3806 0.3446 0.075 Uiso 0.85 1 calc R U P C 1
F13D F 1.286(7) 0.026(3) 0.3683(19) 0.176(16) Uani 0.15 1 d . U P D 2
F15D F 0.574(5) 0.305(3) 0.4263(12) 0.072(6) Uani 0.15 1 d . U P D 2
O1D O 1.230(6) 0.340(5) 0.2223(17) 0.115(13) Uani 0.15 1 d D U P D 2
N1D N 0.806(7) 0.413(4) 0.2031(12) 0.091(14) Uani 0.15 1 d D U P D 2
H1D H 0.6543 0.3862 0.2119 0.109 Uiso 0.15 1 calc R U P D 2
C1D C 1.004(5) 0.365(3) 0.2419(11) 0.038(4) Uiso 0.15 1 d D U P D 2
C11D C 0.948(6) 0.291(4) 0.3003(12) 0.038(4) Uiso 0.15 1 d DG U P D 2
C12D C 1.146(5) 0.199(4) 0.3237(14) 0.038(4) Uiso 0.15 1 d DG U P D 2
H12D H 1.2826 0.1765 0.3009 0.046 Uiso 0.15 1 calc R U P D 2
C13D C 1.141(6) 0.141(3) 0.3810(14) 0.038(4) Uiso 0.15 1 d G U P D 2
C14D C 0.937(7) 0.175(4) 0.4150(11) 0.038(4) Uiso 0.15 1 d G U P D 2
H14D H 0.9334 0.1367 0.4534 0.046 Uiso 0.15 1 calc R U P D 2
C15D C 0.738(6) 0.267(4) 0.3917(12) 0.038(4) Uiso 0.15 1 d G U P D 2
C16D C 0.744(5) 0.324(4) 0.3343(13) 0.038(4) Uiso 0.15 1 d DG U P D 2
H16D H 0.6108 0.3857 0.3187 0.046 Uiso 0.15 1 calc R U P D 2
C21D C 0.794(5) 0.496(3) 0.1519(10) 0.038(4) Uiso 0.15 1 d DG U P D 2
C22D C 0.606(6) 0.602(4) 0.1412(12) 0.038(4) Uiso 0.15 1 d G U P D 2
H22D H 0.5070 0.6299 0.1719 0.046 Uiso 0.15 1 calc R U P D 2
C23D C 0.566(7) 0.666(3) 0.0847(15) 0.038(4) Uiso 0.15 1 d G U P D 2
H23D H 0.4399 0.7370 0.0776 0.046 Uiso 0.15 1 calc R U P D 2
C24D C 0.713(7) 0.624(4) 0.0389(11) 0.038(4) Uiso 0.15 1 d G U P D 2
H24D H 0.6866 0.6673 0.0011 0.046 Uiso 0.15 1 calc R U P D 2
C25D C 0.901(5) 0.519(3) 0.0496(10) 0.038(4) Uiso 0.15 1 d G U P D 2
H25D H 1.0004 0.4906 0.0189 0.046 Uiso 0.15 1 calc R U P D 2
C26D C 0.942(5) 0.454(3) 0.1061(13) 0.038(4) Uiso 0.15 1 d G U P D 2
H26D H 1.0675 0.3836 0.1133 0.046 Uiso 0.15 1 calc R U P D 2

loop_
_atom_site_aniso_label
_atom_site_aniso_U_11
_atom_site_aniso_U_22
_atom_site_aniso_U_33
_atom_site_aniso_U_23
_atom_site_aniso_U_13
_atom_site_aniso_U_12
F13A 0.081(3) 0.083(3) 0.077(3) 0.018(2) 0.018(2) 0.024(3)
F15A 0.067(2) 0.091(3) 0.049(2) -0.0047(19) 0.0340(17) 0.015(2)
O1A 0.024(2) 0.097(4) 0.047(2) 0.014(2) 0.0146(17) -0.001(2)
N1A 0.038(4) 0.075(5) 0.046(3) 0.000(3) 0.022(3) 0.000(3)
C1A 0.045(4) 0.057(5) 0.046(4) -0.002(3) 0.009(3) -0.010(3)
C11A 0.041(4) 0.063(6) 0.050(4) -0.020(4) 0.006(3) -0.005(4)
C12A 0.049(4) 0.052(6) 0.056(5) -0.008(4) 0.016(3) -0.006(4)
C13A 0.047(4) 0.061(5) 0.034(3) 0.010(3) 0.013(3) -0.002(3)
C14A 0.072(6) 0.056(6) 0.050(4) -0.016(4) 0.022(4) 0.001(5)
C15A 0.043(4) 0.048(5) 0.074(6) -0.021(5) 0.021(4) -0.012(4)
C16A 0.055(4) 0.051(5) 0.046(4) -0.001(3) 0.013(3) -0.011(3)
C21A 0.057(5) 0.044(5) 0.048(4) -0.012(3) 0.016(3) 0.006(3)
C22A 0.053(5) 0.055(6) 0.080(6) 0.008(5) 0.027(4) 0.006(4)
C23A 0.072(6) 0.060(6) 0.118(10) 0.017(6) 0.022(6) 0.007(5)
C24A 0.075(6) 0.088(7) 0.062(5) 0.013(5) 0.003(4) -0.039(5)
C25A 0.059(5) 0.111(9) 0.044(4) -0.029(5) 0.009(4) -0.010(5)
C26A 0.049(4) 0.090(7) 0.037(4) -0.016(4) 0.005(3) 0.016(4)
F13C 0.15(2) 0.25(3) 0.14(2) -0.003(17) 0.063(17) 0.001(19)
F15C 0.083(10) 0.097(12) 0.098(10) 0.016(10) 0.017(8) 0.030(9)
O1C 0.15(3) 0.19(3) 0.14(2) 0.05(2) 0.063(18) 0.02(2)
N1C 0.12(2) 0.082(19) 0.087(19) -0.004(15) -0.072(16) 0.028(17)
F13B 0.078(2) 0.087(3) 0.0638(19) 0.021(2) 0.0213(17) 0.023(2)
F15B 0.077(3) 0.121(4) 0.069(3) -0.012(3) 0.038(2) 0.013(3)
O1B 0.029(2) 0.109(4) 0.060(2) 0.025(3) 0.0130(18) 0.002(2)
N1B 0.026(3) 0.073(4) 0.063(4) -0.002(3) 0.011(2) -0.002(3)
C1B 0.034(3) 0.065(5) 0.048(4) -0.005(3) 0.005(3) -0.006(3)
C11B 0.033(3) 0.061(5) 0.043(3) 0.001(3) 0.010(2) -0.018(3)
C12B 0.035(3) 0.056(5) 0.049(4) -0.001(3) 0.012(3) -0.003(3)
C13B 0.054(4) 0.049(5) 0.086(6) -0.006(4) 0.012(4) 0.009(4)
C14B 0.053(4) 0.055(5) 0.048(4) 0.010(3) 0.015(3) -0.005(4)
C15B 0.053(4) 0.066(5) 0.037(4) -0.004(4) 0.019(3) -0.004(3)
C16B 0.035(3) 0.072(5) 0.050(4) 0.005(4) 0.008(3) 0.000(3)
C21B 0.043(4) 0.065(5) 0.046(4) 0.004(3) 0.005(3) -0.022(3)
C22B 0.054(5) 0.066(6) 0.072(5) -0.024(4) 0.010(4) -0.008(4)
C23B 0.079(6) 0.050(6) 0.067(5) -0.003(5) 0.001(4) 0.010(5)
C24B 0.089(7) 0.062(6) 0.073(5) -0.001(4) -0.008(4) 0.009(4)
C25B 0.058(4) 0.104(7) 0.047(4) 0.017(4) 0.003(3) 0.006(4)
C26B 0.061(4) 0.082(6) 0.046(5) -0.004(4) 0.015(3) 0.012(4)
F13D 0.12(2) 0.078(18) 0.32(4) -0.04(3) -0.03(3) 0.032(15)
F15D 0.070(12) 0.093(15) 0.060(11) -0.008(10) 0.034(10) 0.014(11)
O1D 0.08(2) 0.18(3) 0.09(2) -0.03(2) 0.011(15) 0.05(2)
N1D 0.12(2) 0.09(2) 0.056(18) -0.056(17) -0.022(17) -0.003(19)

loop_
_atom_type_symbol
_atom_type_description
_atom_type_scat_dispersion_real
_atom_type_scat_dispersion_imag
_atom_type_scat_source
C C 0.0033 0.0016 'International Tables Vol C Tables 4.2.6.8 and 6.1.1.4'
H H 0.0000 0.0000 'International Tables Vol C Tables 4.2.6.8 and 6.1.1.4'
N N 0.0061 0.0033 'International Tables Vol C Tables 4.2.6.8 and 6.1.1.4'
O O 0.0106 0.0060 'International Tables Vol C Tables 4.2.6.8 and 6.1.1.4'
F F 0.0171 0.0103 'International Tables Vol C Tables 4.2.6.8 and 6.1.1.4'

loop_
_geom_angle_atom_site_label_1
_geom_angle_atom_site_label_2
_geom_angle_atom_site_label_3
_geom_angle
C1A N1A C21A 127.9(7)
C1A N1A H1A 116.0
C21A N1A H1A 116.0
O1A C1A N1A 123.9(8)
O1A C1A C11A 119.2(8)
N1A C1A C11A 116.7(8)
C12A C11A C16A 121.4(8)
C12A C11A C1A 119.9(8)
C16A C11A C1A 118.0(9)
C11A C12A C13A 118.0(7)
C11A C12A H12A 121.0
C13A C12A H12A 121.0
F13A C13A C14A 123.4(7)
F13A C13A C12A 114.0(7)
C14A C13A C12A 122.6(8)
C15A C14A C13A 116.8(7)
C15A C14A H14A 121.6
C13A C14A H14A 121.6
F15A C15A C14A 115.4(8)
F15A C15A C16A 120.3(8)
C14A C15A C16A 124.4(8)
C11A C16A C15A 116.6(8)
C11A C16A H16A 121.7
C15A C16A H16A 121.7
N1A C21A C26A 124.7(8)
N1A C21A C22A 117.7(7)
C26A C21A C22A 117.6(7)
C23A C22A C21A 120.8(8)
C23A C22A H22A 119.6
C21A C22A H22A 119.6
C22A C23A C24A 123.3(9)
C22A C23A H23A 118.3
C24A C23A H23A 118.3
C25A C24A C23A 115.0(8)
C25A C24A H24A 122.5
C23A C24A H24A 122.5
C26A C25A C24A 122.7(8)
C26A C25A H25A 118.7
C24A C25A H25A 118.7
C25A C26A C21A 120.3(8)
C25A C26A H26A 119.8
C21A C26A H26A 119.8
C1C N1C C21C 129(3)
C1C N1C H1C 115.3
C21C N1C H1C 115.3
O1C C1C N1C 120(2)
O1C C1C C11C 117.5(18)
N1C C1C C11C 122.2(18)
C12C C11C C16C 120.0
C12C C11C C1C 118.4(14)
C16C C11C C1C 121.0(14)
C13C C12C C11C 120.0
C13C C12C H12C 120.0
C11C C12C H12C 120.0
F15C C13C C12C 128(2)
F15C C13C C14C 112(2)
C12C C13C C14C 120.0
C15C C14C C13C 120.0
C15C C14C H14C 120.0
C13C C14C H14C 120.0
C14C C15C C16C 120.0
C14C C15C F13C 115.4(19)
C16C C15C F13C 120(2)
C15C C16C C11C 120.0
C15C C16C H16C 120.0
C11C C16C H16C 120.0
N1C C21C C22C 115(2)
N1C C21C C26C 124(2)
C22C C21C C26C 120.0
C23C C22C C21C 120.0
C23C C22C H22C 120.0
C21C C22C H22C 120.0
C22C C23C C24C 120.0
C22C C23C H23C 120.0
C24C C23C H23C 120.0
C25C C24C C23C 120.0
C25C C24C H24C 120.0
C23C C24C H24C 120.0
C26C C25C C24C 120.0
C26C C25C H25C 120.0
C24C C25C H25C 120.0
C25C C26C C21C 120.0
C25C C26C H26C 120.0
C21C C26C H26C 120.0
C1B N1B C21B 126.8(6)
C1B N1B H1B 116.6
C21B N1B H1B 116.6
O1B C1B N1B 123.1(6)
O1B C1B C11B 119.5(6)
N1B C1B C11B 117.1(6)
C16B C11B C12B 119.3(7)
C16B C11B C1B 123.3(7)
C12B C11B C1B 117.4(6)
C13B C12B C11B 118.1(7)
C13B C12B H12B 121.0
C11B C12B H12B 121.0
C12B C13B C14B 126.3(8)
C12B C13B F13B 119.3(8)
C14B C13B F13B 114.4(8)
C15B C14B C13B 113.2(6)
C15B C14B H14B 123.4
C13B C14B H14B 123.4
C16B C15B F15B 119.9(7)
C16B C15B C14B 124.1(7)
F15B C15B C14B 115.9(7)
C15B C16B C11B 119.0(7)
C15B C16B H16B 120.5
C11B C16B H16B 120.5
C22B C21B C26B 121.2(7)
C22B C21B N1B 116.5(7)
C26B C21B N1B 122.1(8)
C21B C22B C23B 118.6(7)
C21B C22B H22B 120.7
C23B C22B H22B 120.7
C24B C23B C22B 119.5(8)
C24B C23B H23B 120.2
C22B C23B H23B 120.2
C23B C24B C25B 122.2(8)
C23B C24B H24B 118.9
C25B C24B H24B 118.9
C24B C25B C26B 120.9(8)
C24B C25B H25B 119.6
C26B C25B H25B 119.6
C21B C26B C25B 117.5(8)
C21B C26B H26B 121.2
C25B C26B H26B 121.2
C1D N1D C21D 134(3)
C1D N1D H1D 113.1
C21D N1D H1D 113.1
O1D C1D N1D 119(2)
O1D C1D C11D 117(2)
N1D C1D C11D 120(2)
C12D C11D C16D 120.0
C12D C11D C1D 114.0(16)
C16D C11D C1D 125.2(16)
C13D C12D C11D 120.0
C13D C12D H12D 120.0
C11D C12D H12D 120.0
F13D C13D C12D 93(3)
F13D C13D C14D 139(3)
C12D C13D C14D 120.0
C13D C14D C15D 120.0
C13D C14D H14D 120.0
C15D C14D H14D 120.0
F15D C15D C16D 122(2)
F15D C15D C14D 118(2)
C16D C15D C14D 120.0
C15D C16D C11D 120.0
C15D C16D H16D 120.0
C11D C16D H16D 120.0
N1D C21D C22D 121(2)
N1D C21D C26D 118(2)
C22D C21D C26D 120.0
C23D C22D C21D 120.0
C23D C22D H22D 120.0
C21D C22D H22D 120.0
C22D C23D C24D 120.0
C22D C23D H23D 120.0
C24D C23D H23D 120.0
C25D C24D C23D 120.0
C25D C24D H24D 120.0
C23D C24D H24D 120.0
C24D C25D C26D 120.0
C24D C25D H25D 120.0
C26D C25D H25D 120.0
C25D C26D C21D 120.0
C25D C26D H26D 120.0
C21D C26D H26D 120.0

loop_
_geom_bond_atom_site_label_1
_geom_bond_atom_site_label_2
_geom_bond_distance
F13A C13A 1.348(10)
F15A C15A 1.338(9)
O1A C1A 1.226(10)
N1A C1A 1.311(10)
N1A C21A 1.392(10)
N1A H1A 0.8600
C1A C11A 1.523(13)
C11A C12A 1.376(13)
C11A C16A 1.392(10)
C12A C13A 1.404(11)
C12A H12A 0.9300
C13A C14A 1.363(11)
C14A C15A 1.360(13)
C14A H14A 0.9300
C15A C16A 1.392(11)
C16A H16A 0.9300
C21A C26A 1.393(10)
C21A C22A 1.396(11)
C22A C23A 1.273(13)
C22A H22A 0.9300
C23A C24A 1.425(12)
C23A H23A 0.9300
C24A C25A 1.374(14)
C24A H24A 0.9300
C25A C26A 1.326(12)
C25A H25A 0.9300
C26A H26A 0.9300
F13C C15C 1.43(3)
F15C C13C 1.22(3)
O1C C1C 1.33(2)
N1C C1C 1.33(2)
N1C C21C 1.38(2)
N1C H1C 0.8600
C1C C11C 1.513(17)
C11C C12C 1.3900
C11C C16C 1.3900
C12C C13C 1.3900
C12C H12C 0.9300
C13C C14C 1.3900
C14C C15C 1.3900
C14C H14C 0.9300
C15C C16C 1.3900
C16C H16C 0.9300
C21C C22C 1.3900
C21C C26C 1.3900
C22C C23C 1.3900
C22C H22C 0.9300
C23C C24C 1.3900
C23C H23C 0.9300
C24C C25C 1.3900
C24C H24C 0.9300
C25C C26C 1.3900
C25C H25C 0.9300
C26C H26C 0.9300
F13B C13B 1.420(9)
F15B C15B 1.357(8)
O1B C1B 1.229(7)
N1B C1B 1.332(7)
N1B C21B 1.452(10)
N1B H1B 0.8600
C1B C11B 1.490(10)
C11B C16B 1.379(9)
C11B C12B 1.382(11)
C12B C13B 1.309(11)
C12B H12B 0.9300
C13B C14B 1.393(10)
C14B C15B 1.361(11)
C14B H14B 0.9300
C15B C16B 1.354(9)
C16B H16B 0.9300
C21B C22B 1.372(12)
C21B C26B 1.382(10)
C22B C23B 1.433(12)
C22B H22B 0.9300
C23B C24B 1.301(11)
C23B H23B 0.9300
C24B C25B 1.367(12)
C24B H24B 0.9300
C25B C26B 1.392(11)
C25B H25B 0.9300
C26B H26B 0.9300
F13D C13D 1.36(4)
F15D C15D 1.25(3)
O1D C1D 1.30(2)
N1D C1D 1.33(2)
N1D C21D 1.38(2)
N1D H1D 0.8600
C1D C11D 1.532(17)
C11D C12D 1.3900
C11D C16D 1.3900
C12D C13D 1.3900
C12D H12D 0.9300
C13D C14D 1.3900
C14D C15D 1.3900
C14D H14D 0.9300
C15D C16D 1.3900
C16D H16D 0.9300
C21D C22D 1.3900
C21D C26D 1.3900
C22D C23D 1.3900
C22D H22D 0.9300
C23D C24D 1.3900
C23D H23D 0.9300
C24D C25D 1.3900
C24D H24D 0.9300
C25D C26D 1.3900
C25D H25D 0.9300
C26D H26D 0.9300

loop_
_geom_hbond_atom_site_label_D
_geom_hbond_atom_site_label_H
_geom_hbond_atom_site_label_A
_geom_hbond_distance_DH
_geom_hbond_distance_HA
_geom_hbond_distance_DA
_geom_hbond_angle_DHA
_geom_hbond_site_symmetry_A
_geom_hbond_publ_flag
N1A H1A O1A 0.86 2.21 3.015(6) 157 1_455 yes
N1B H1B O1B 0.86 2.18 2.992(6) 157 1_655 yes
N1C H1C O1C 0.86 2.20 2.95(3) 146 1_655 yes
N1D H1D O1D 0.86 2.25 3.10(4) 171 1_455 yes

loop_
_geom_torsion_atom_site_label_1
_geom_torsion_atom_site_label_2
_geom_torsion_atom_site_label_3
_geom_torsion_atom_site_label_4
_geom_torsion
C21A N1A C1A O1A -2(2)
C21A N1A C1A C11A -177.2(9)
O1A C1A C11A C12A -24.7(16)
N1A C1A C11A C12A 150.4(11)
O1A C1A C11A C16A 145.8(10)
N1A C1A C11A C16A -39.1(16)
C16A C11A C12A C13A 0.2(13)
C1A C11A C12A C13A 170.4(10)
C11A C12A C13A F13A -177.9(9)
C11A C12A C13A C14A 2.1(13)
F13A C13A C14A C15A 178.0(9)
C12A C13A C14A C15A -2.0(13)
C13A C14A C15A F15A 179.3(8)
C13A C14A C15A C16A -0.5(13)
C12A C11A C16A C15A -2.4(12)
C1A C11A C16A C15A -172.8(9)
F15A C15A C16A C11A -177.2(8)
C14A C15A C16A C11A 2.6(12)
C1A N1A C21A C26A 31.2(17)
C1A N1A C21A C22A -149.6(12)
N1A C21A C22A C23A 178.7(11)
C26A C21A C22A C23A -2.0(14)
C21A C22A C23A C24A 5.1(15)
C22A C23A C24A C25A -3.7(14)
C23A C24A C25A C26A -0.8(15)
C24A C25A C26A C21A 3.7(15)
N1A C21A C26A C25A 176.9(10)
C22A C21A C26A C25A -2.4(13)
C21C N1C C1C O1C -19(7)
C21C N1C C1C C11C 167(4)
O1C C1C C11C C12C 24(4)
N1C C1C C11C C12C -162(3)
O1C C1C C11C C16C -146(3)
N1C C1C C11C C16C 27(5)
C16C C11C C12C C13C 0.0
C1C C11C C12C C13C -171(3)
C11C C12C C13C F15C -175(3)
C11C C12C C13C C14C 0.0
F15C C13C C14C C15C 176(3)
C12C C13C C14C C15C 0.0
C13C C14C C15C C16C 0.0
C13C C14C C15C F13C 157(3)
C14C C15C C16C C11C 0.0
F13C C15C C16C C11C -156(3)
C12C C11C C16C C15C 0.0
C1C C11C C16C C15C 171(3)
C1C N1C C21C C22C 163(4)
C1C N1C C21C C26C -7(7)
N1C C21C C22C C23C -171(3)
C26C C21C C22C C23C 0.0
C21C C22C C23C C24C 0.0
C22C C23C C24C C25C 0.0
C23C C24C C25C C26C 0.0
C24C C25C C26C C21C 0.0
N1C C21C C26C C25C 170(4)
C22C C21C C26C C25C 0.0
C21B N1B C1B O1B -1.9(13)
C21B N1B C1B C11B -175.2(9)
O1B C1B C11B C16B -146.5(8)
N1B C1B C11B C16B 27.0(11)
O1B C1B C11B C12B 31.3(11)
N1B C1B C11B C12B -155.2(7)
C16B C11B C12B C13B -0.4(12)
C1B C11B C12B C13B -178.3(8)
C11B C12B C13B C14B 2.8(13)
C11B C12B C13B F13B -178.7(8)
C12B C13B C14B C15B -3.1(13)
F13B C13B C14B C15B 178.3(8)
C13B C14B C15B C16B 1.1(11)
C13B C14B C15B F15B 179.6(7)
F15B C15B C16B C11B -177.4(7)
C14B C15B C16B C11B 0.9(12)
C12B C11B C16B C15B -1.3(11)
C1B C11B C16B C15B 176.4(7)
C1B N1B C21B C22B 151.7(8)
C1B N1B C21B C26B -32.4(12)
C26B C21B C22B C23B -0.8(13)
N1B C21B C22B C23B 175.2(8)
C21B C22B C23B C24B 1.5(13)
C22B C23B C24B C25B -0.8(14)
C23B C24B C25B C26B -0.6(15)
C22B C21B C26B C25B -0.6(13)
N1B C21B C26B C25B -176.3(9)
C24B C25B C26B C21B 1.3(13)
C21D N1D C1D O1D -31(7)
C21D N1D C1D C11D 171(4)
O1D C1D C11D C12D -3(4)
N1D C1D C11D C12D 155(3)
O1D C1D C11D C16D 167(3)
N1D C1D C11D C16D -35(5)
C16D C11D C12D C13D 0.0
C1D C11D C12D C13D 170(3)
C11D C12D C13D F13D 155(3)
C11D C12D C13D C14D 0.0
F13D C13D C14D C15D -140(4)
C12D C13D C14D C15D 0.0
C13D C14D C15D F15D -173(3)
C13D C14D C15D C16D 0.0
F15D C15D C16D C11D 172(4)
C14D C15D C16D C11D 0.0
C12D C11D C16D C15D 0.0
C1D C11D C16D C15D -169(4)
C1D N1D C21D C22D -138(4)
C1D N1D C21D C26D 54(5)
N1D C21D C22D C23D -168(3)
C26D C21D C22D C23D 0.0
C21D C22D C23D C24D 0.0
C22D C23D C24D C25D 0.0
C23D C24D C25D C26D 0.0
C24D C25D C26D C21D 0.0
N1D C21D C26D C25D 169(3)
C22D C21D C26D C25D 0.0
